data_7217790
loop_
_publ_author_name
'Zhao, Rongqing'
'Zhou, Jian'
'Liu, Xing'
'Zhang, Li'
'Tang, Qiuling'
'Tan, XiaoFeng'

_publ_section_title
;
 Solvothermal syntheses of lanthanide thiogermanates displaying three new
 structural moieties
;
_journal_name_full 'RSC Advances'
_journal_paper_doi 10.1039/C4RA07812H
_journal_year 2014
_chemical_formula_moiety 'C12 H39 N9 Sm, 0.5(Ge2 S6), Cl'
_chemical_formula_sum 'C12 H39 Cl Ge N9 S3 Sm'
_chemical_formula_weight 664.15
_chemical_name_systematic
; 
 ? 
;
_space_group_IT_number 14
_symmetry_cell_setting monoclinic
_symmetry_space_group_name_Hall '-P 2yn'
_symmetry_space_group_name_H-M 'P 1 21/n 1'
_atom_sites_solution_hydrogens geom
_atom_sites_solution_primary direct
_atom_sites_solution_secondary difmap
_audit_creation_method SHELXL-97
_cell_angle_alpha 90.00
_cell_angle_beta 97.105(5)
_cell_angle_gamma 90.00
_cell_formula_units_Z 4
_cell_length_a 11.532(3)
_cell_length_b 14.423(4)
_cell_length_c 14.573(4)
_cell_measurement_temperature 296(2)
_cell_volume 2405.3(11)
_computing_structure_refinement 'SHELXL-97 (Sheldrick, 1997)'
_computing_structure_solution 'SHELXS-97 (Sheldrick, 1990)'
_diffrn_ambient_temperature 296(2)
_diffrn_detector_area_resol_mean 7.31
_diffrn_measured_fraction_theta_full 0.981
_diffrn_measured_fraction_theta_max 0.981
_diffrn_measurement_device_type 'Rigaku Mercury'
_diffrn_measurement_method \w
_diffrn_radiation_monochromator graphite
_diffrn_radiation_source 'fine-focus sealed tube'
_diffrn_radiation_type MoK\a
_diffrn_radiation_wavelength 0.71073
_diffrn_reflns_av_R_equivalents 0.0232
_diffrn_reflns_av_sigmaI/netI 0.0216
_diffrn_reflns_limit_h_max 13
_diffrn_reflns_limit_h_min -13
_diffrn_reflns_limit_k_max 17
_diffrn_reflns_limit_k_min -17
_diffrn_reflns_limit_l_max 17
_diffrn_reflns_limit_l_min -17
_diffrn_reflns_number 16607
_diffrn_reflns_theta_full 25.10
_diffrn_reflns_theta_max 25.10
_diffrn_reflns_theta_min 2.13
_exptl_absorpt_coefficient_mu 4.056
_exptl_absorpt_correction_T_max 0.6159
_exptl_absorpt_correction_T_min 0.3199
_exptl_absorpt_correction_type multi-scan
_exptl_absorpt_process_details 'Jacobson, R. (1998) Private communication'
_exptl_crystal_colour 'light yellow'
_exptl_crystal_density_diffrn 1.834
_exptl_crystal_density_method 'not measured'
_exptl_crystal_description block
_exptl_crystal_F_000 1332
_exptl_crystal_size_max 0.11
_exptl_crystal_size_mid 0.08
_exptl_crystal_size_min 0.04
_refine_diff_density_max 1.077
_refine_diff_density_min -1.034
_refine_diff_density_rms 0.097
_refine_ls_extinction_method none
_refine_ls_goodness_of_fit_ref 1.073
_refine_ls_hydrogen_treatment mixed
_refine_ls_matrix_type full
_refine_ls_number_parameters 244
_refine_ls_number_reflns 4206
_refine_ls_number_restraints 0
_refine_ls_restrained_S_all 1.073
_refine_ls_R_factor_all 0.0274
_refine_ls_R_factor_gt 0.0245
_refine_ls_shift/su_max 0.001
_refine_ls_shift/su_mean 0.000
_refine_ls_structure_factor_coef Fsqd
_refine_ls_weighting_details 'calc w=1/[\s^2^(Fo^2^)+(0.0274P)^2^+5.5956P] where P=(Fo^2^+2Fc^2^)/3'
_refine_ls_weighting_scheme calc
_refine_ls_wR_factor_gt 0.0647
_refine_ls_wR_factor_ref 0.0667
_reflns_number_gt 3864
_reflns_number_total 4206
_reflns_threshold_expression >2sigma(I)
_cod_data_source_file c4ra07812h2.cif
_cod_data_source_block Ib
_cod_original_cell_volume 2405.3(10)
_cod_original_sg_symbol_H-M 'P 21/n'
_cod_database_code 7217790

loop_
_symmetry_equiv_pos_as_xyz
'x, y, z'
'-x+1/2, y+1/2, -z+1/2'
'-x, -y, -z'
'x-1/2, -y-1/2, z-1/2'

loop_
_atom_site_label
_atom_site_type_symbol
_atom_site_fract_x
_atom_site_fract_y
_atom_site_fract_z
_atom_site_U_iso_or_equiv
_atom_site_adp_type
_atom_site_occupancy
_atom_site_symmetry_multiplicity
_atom_site_calc_flag
_atom_site_refinement_flags
Sm1 Sm 0.004121(15) 0.259501(13) 0.189443(13) 0.02800(8) Uani 1 1 d .
Ge1 Ge -0.36303(3) 0.50052(3) 0.00764(2) 0.02570(10) Uani 1 1 d .
S1 S -0.24816(9) 0.59671(9) 0.08459(10) 0.0561(3) Uani 1 1 d .
S2 S -0.50570(9) 0.56674(10) -0.09034(9) 0.0534(3) Uani 1 1 d .
S3 S -0.26609(9) 0.39901(9) -0.05963(8) 0.0510(3) Uani 1 1 d .
Cl1 Cl 0.26888(11) 0.44902(9) 0.41609(10) 0.0610(3) Uani 1 1 d .
N1 N -0.2085(3) 0.3278(3) 0.1726(3) 0.0447(9) Uani 1 1 d .
H1A H -0.2082 0.3792 0.2076 0.054 Uiso 1 1 calc R
H1B H -0.2284 0.3449 0.1133 0.054 Uiso 1 1 calc R
N2 N -0.1649(3) 0.1373(3) 0.1895(4) 0.0667(13) Uani 1 1 d .
H2C H -0.1667 0.1336 0.2517 0.080 Uiso 1 1 calc R
N3 N 0.0648(3) 0.0852(3) 0.2041(2) 0.0468(9) Uani 1 1 d .
H3A H 0.1275 0.0763 0.1740 0.056 Uiso 1 1 calc R
H3B H 0.0864 0.0721 0.2642 0.056 Uiso 1 1 calc R
N4 N 0.0146(3) 0.4252(3) 0.1094(3) 0.0527(10) Uani 1 1 d .
H4A H 0.0658 0.4222 0.0676 0.063 Uiso 1 1 calc R
H4B H -0.0560 0.4386 0.0787 0.063 Uiso 1 1 calc R
N5 N 0.0146(3) 0.4002(2) 0.3016(2) 0.0406(8) Uani 1 1 d .
H5C H 0.0916 0.4043 0.3242 0.049 Uiso 1 1 calc R
N6 N -0.0118(3) 0.2187(3) 0.3611(3) 0.0445(9) Uani 1 1 d .
H6A H -0.0824 0.1931 0.3641 0.053 Uiso 1 1 calc R
H6B H 0.0423 0.1753 0.3792 0.053 Uiso 1 1 calc R
N7 N -0.0718(3) 0.2298(3) 0.0153(3) 0.0504(10) Uani 1 1 d .
H7A H -0.1083 0.1745 0.0108 0.061 Uiso 1 1 calc R
H7B H -0.1255 0.2734 -0.0033 0.061 Uiso 1 1 calc R
N8 N 0.1687(3) 0.2470(3) 0.0805(2) 0.0392(8) Uani 1 1 d .
H8C H 0.1796 0.3055 0.0599 0.047 Uiso 1 1 calc R
N9 N 0.2192(3) 0.2649(2) 0.2730(2) 0.0366(8) Uani 1 1 d .
H9A H 0.2253 0.3130 0.3126 0.044 Uiso 1 1 calc R
H9B H 0.2324 0.2128 0.3066 0.044 Uiso 1 1 calc R
C1 C -0.2818(4) 0.1730(4) 0.1634(5) 0.080(2) Uani 1 1 d .
H1C H -0.2979 0.1741 0.0964 0.096 Uiso 1 1 calc R
H1D H -0.3377 0.1314 0.1864 0.096 Uiso 1 1 calc R
C2 C -0.2976(5) 0.2652(5) 0.1987(5) 0.083(2) Uani 1 1 d .
H2A H -0.2933 0.2629 0.2656 0.100 Uiso 1 1 calc R
H2B H -0.3743 0.2882 0.1744 0.100 Uiso 1 1 calc R
C3 C -0.1432(6) 0.0447(4) 0.1725(5) 0.082(2) Uani 1 1 d .
H3C H -0.1885 0.0275 0.1144 0.098 Uiso 1 1 calc R
H3D H -0.1716 0.0078 0.2207 0.098 Uiso 1 1 calc R
C4 C -0.0261(6) 0.0209(4) 0.1679(6) 0.094(2) Uani 1 1 d .
H4C H -0.0175 0.0097 0.1034 0.113 Uiso 1 1 calc R
H4D H -0.0113 -0.0375 0.2002 0.113 Uiso 1 1 calc R
C5 C 0.0493(4) 0.4995(3) 0.1741(4) 0.0623(15) Uani 1 1 d .
H5A H 0.0307 0.5588 0.1446 0.075 Uiso 1 1 calc R
H5B H 0.1331 0.4970 0.1922 0.075 Uiso 1 1 calc R
C6 C -0.0129(4) 0.4907(3) 0.2583(4) 0.0532(12) Uani 1 1 d .
H6C H 0.0119 0.5399 0.3017 0.064 Uiso 1 1 calc R
H6D H -0.0965 0.4962 0.2409 0.064 Uiso 1 1 calc R
C7 C -0.0445(4) 0.3830(4) 0.3835(3) 0.0562(12) Uani 1 1 d .
H7C H -0.1281 0.3775 0.3658 0.067 Uiso 1 1 calc R
H7D H -0.0305 0.4341 0.4268 0.067 Uiso 1 1 calc R
C8 C 0.0031(4) 0.2951(4) 0.4272(3) 0.0552(13) Uani 1 1 d .
H8A H 0.0854 0.3029 0.4489 0.066 Uiso 1 1 calc R
H8B H -0.0372 0.2807 0.4801 0.066 Uiso 1 1 calc R
C9 C 0.0169(5) 0.2302(4) -0.0482(3) 0.0531(12) Uani 1 1 d .
H9C H 0.0293 0.2933 -0.0680 0.064 Uiso 1 1 calc R
H9D H -0.0105 0.1938 -0.1026 0.064 Uiso 1 1 calc R
C10 C 0.1299(4) 0.1911(4) -0.0031(3) 0.0480(11) Uani 1 1 d .
H10A H 0.1194 0.1269 0.0140 0.058 Uiso 1 1 calc R
H10B H 0.1883 0.1933 -0.0455 0.058 Uiso 1 1 calc R
C11 C 0.2824(4) 0.2171(4) 0.1268(3) 0.0487(11) Uani 1 1 d .
H11A H 0.3419 0.2255 0.0859 0.058 Uiso 1 1 calc R
H11B H 0.2796 0.1519 0.1426 0.058 Uiso 1 1 calc R
C12 C 0.3116(4) 0.2737(4) 0.2126(3) 0.0482(11) Uani 1 1 d .
H12A H 0.3854 0.2528 0.2453 0.058 Uiso 1 1 calc R
H12B H 0.3201 0.3383 0.1960 0.058 Uiso 1 1 calc R

loop_
_atom_site_aniso_label
_atom_site_aniso_U_11
_atom_site_aniso_U_22
_atom_site_aniso_U_33
_atom_site_aniso_U_23
_atom_site_aniso_U_13
_atom_site_aniso_U_12
Sm1 0.02191(11) 0.03093(12) 0.03025(11) 0.00702(7) -0.00037(7) -0.00141(7)
Ge1 0.01930(18) 0.0284(2) 0.02889(19) 0.00127(14) 0.00080(14) 0.00056(14)
S1 0.0308(6) 0.0491(7) 0.0849(9) -0.0261(6) -0.0074(5) -0.0034(5)
S2 0.0241(5) 0.0765(8) 0.0596(7) 0.0440(6) 0.0052(5) 0.0058(5)
S3 0.0343(5) 0.0688(8) 0.0485(6) -0.0223(6) -0.0005(5) 0.0166(5)
Cl1 0.0492(7) 0.0499(7) 0.0795(8) -0.0011(6) -0.0102(6) -0.0113(5)
N1 0.0331(18) 0.051(2) 0.049(2) 0.0118(17) 0.0015(15) 0.0005(16)
N2 0.041(2) 0.050(2) 0.105(4) 0.018(2) -0.010(2) -0.0137(19)
N3 0.060(2) 0.041(2) 0.0371(18) 0.0016(16) -0.0036(17) 0.0035(18)
N4 0.042(2) 0.054(2) 0.063(2) 0.030(2) 0.0120(18) 0.0071(18)
N5 0.0312(17) 0.0385(19) 0.051(2) 0.0015(16) 0.0008(15) 0.0063(15)
N6 0.0382(19) 0.050(2) 0.046(2) 0.0151(17) 0.0059(16) -0.0014(17)
N7 0.041(2) 0.056(2) 0.050(2) -0.0018(18) -0.0125(17) 0.0027(18)
N8 0.0333(18) 0.053(2) 0.0308(17) 0.0034(15) 0.0015(14) 0.0035(15)
N9 0.0321(18) 0.0428(19) 0.0347(17) 0.0020(14) 0.0036(14) 0.0011(14)
C1 0.042(3) 0.069(4) 0.120(5) 0.047(4) -0.030(3) -0.023(3)
C2 0.033(3) 0.091(5) 0.127(6) 0.061(4) 0.014(3) 0.013(3)
C3 0.085(4) 0.044(3) 0.107(5) 0.009(3) -0.030(4) -0.019(3)
C4 0.083(4) 0.044(3) 0.166(7) -0.032(4) 0.060(5) -0.021(3)
C5 0.042(3) 0.038(3) 0.105(4) 0.027(3) 0.003(3) -0.003(2)
C6 0.044(3) 0.035(2) 0.076(3) -0.001(2) -0.008(2) 0.006(2)
C7 0.052(3) 0.066(3) 0.051(3) -0.009(2) 0.009(2) 0.011(2)
C8 0.051(3) 0.083(4) 0.034(2) 0.009(2) 0.012(2) 0.007(3)
C9 0.061(3) 0.059(3) 0.035(2) -0.001(2) -0.009(2) 0.002(2)
C10 0.053(3) 0.056(3) 0.035(2) -0.001(2) 0.0049(19) 0.007(2)
C11 0.030(2) 0.077(3) 0.040(2) 0.000(2) 0.0075(18) 0.009(2)
C12 0.027(2) 0.076(3) 0.040(2) 0.002(2) 0.0018(18) -0.006(2)

loop_
_atom_type_symbol
_atom_type_description
_atom_type_scat_dispersion_real
_atom_type_scat_dispersion_imag
_atom_type_scat_source
C C 0.0033 0.0016 'International Tables Vol C Tables 4.2.6.8 and 6.1.1.4'
H H 0.0000 0.0000 'International Tables Vol C Tables 4.2.6.8 and 6.1.1.4'
N N 0.0061 0.0033 'International Tables Vol C Tables 4.2.6.8 and 6.1.1.4'
O O 0.0106 0.0060 'International Tables Vol C Tables 4.2.6.8 and 6.1.1.4'
S S 0.1246 0.1234 'International Tables Vol C Tables 4.2.6.8 and 6.1.1.4'
Cl Cl 0.1484 0.1585 'International Tables Vol C Tables 4.2.6.8 and 6.1.1.4'
Ge Ge 0.1547 1.8001 'International Tables Vol C Tables 4.2.6.8 and 6.1.1.4'
Sm Sm -0.1638 3.4418 'International Tables Vol C Tables 4.2.6.8 and 6.1.1.4'

loop_
_geom_angle_atom_site_label_1
_geom_angle_atom_site_label_2
_geom_angle_atom_site_label_3
_geom_angle
_geom_angle_site_symmetry_3
N6 Sm1 N5 64.83(12) .
N6 Sm1 N3 75.72(12) .
N5 Sm1 N3 135.17(11) .
N6 Sm1 N7 147.35(13) .
N5 Sm1 N7 136.21(12) .
N3 Sm1 N7 88.62(12) .
N6 Sm1 N9 74.67(11) .
N5 Sm1 N9 73.61(11) .
N3 Sm1 N9 76.24(11) .
N7 Sm1 N9 129.67(12) .
N6 Sm1 N1 89.93(12) .
N5 Sm1 N1 74.70(11) .
N3 Sm1 N1 127.33(12) .
N7 Sm1 N1 76.92(12) .
N9 Sm1 N1 148.24(12) .
N6 Sm1 N8 135.13(11) .
N5 Sm1 N8 116.93(11) .
N3 Sm1 N8 77.11(12) .
N7 Sm1 N8 65.33(12) .
N9 Sm1 N8 64.56(11) .
N1 Sm1 N8 134.86(11) .
N6 Sm1 N2 72.96(15) .
N5 Sm1 N2 120.00(14) .
N3 Sm1 N2 62.97(13) .
N7 Sm1 N2 74.41(15) .
N9 Sm1 N2 132.67(12) .
N1 Sm1 N2 64.37(13) .
N8 Sm1 N2 123.07(15) .
N6 Sm1 N4 129.52(13) .
N5 Sm1 N4 64.84(13) .
N3 Sm1 N4 150.65(12) .
N7 Sm1 N4 75.52(14) .
N9 Sm1 N4 94.88(12) .
N1 Sm1 N4 73.48(11) .
N8 Sm1 N4 73.85(12) .
N2 Sm1 N4 132.41(13) .
S1 Ge1 S3 110.96(5) .
S1 Ge1 S2 114.45(6) .
S3 Ge1 S2 112.31(5) .
S1 Ge1 S2 114.21(6) 3_465
S3 Ge1 S2 111.72(6) 3_465
S2 Ge1 S2 92.01(4) 3_465
Ge1 S2 Ge1 87.99(4) 3_465
C2 N1 Sm1 115.1(3) .
C2 N1 H1A 108.5 .
Sm1 N1 H1A 108.5 .
C2 N1 H1B 108.5 .
Sm1 N1 H1B 108.5 .
H1A N1 H1B 107.5 .
C3 N2 C1 118.5(5) .
C3 N2 Sm1 119.7(4) .
C1 N2 Sm1 115.3(3) .
C3 N2 H2C 98.5 .
C1 N2 H2C 98.5 .
Sm1 N2 H2C 98.5 .
C4 N3 Sm1 114.3(4) .
C4 N3 H3A 108.7 .
Sm1 N3 H3A 108.7 .
C4 N3 H3B 108.7 .
Sm1 N3 H3B 108.7 .
H3A N3 H3B 107.6 .
C5 N4 Sm1 113.6(3) .
C5 N4 H4A 108.8 .
Sm1 N4 H4A 108.8 .
C5 N4 H4B 108.8 .
Sm1 N4 H4B 108.8 .
H4A N4 H4B 107.7 .
C7 N5 C6 113.7(4) .
C7 N5 Sm1 112.9(3) .
C6 N5 Sm1 115.7(3) .
C7 N5 H5C 104.3 .
C6 N5 H5C 104.3 .
Sm1 N5 H5C 104.3 .
C8 N6 Sm1 116.6(3) .
C8 N6 H6A 108.1 .
Sm1 N6 H6A 108.1 .
C8 N6 H6B 108.1 .
Sm1 N6 H6B 108.1 .
H6A N6 H6B 107.3 .
C9 N7 Sm1 115.9(3) .
C9 N7 H7A 108.3 .
Sm1 N7 H7A 108.3 .
C9 N7 H7B 108.3 .
Sm1 N7 H7B 108.3 .
H7A N7 H7B 107.4 .
C11 N8 C10 112.4(3) .
C11 N8 Sm1 114.5(2) .
C10 N8 Sm1 111.5(3) .
C11 N8 H8C 105.9 .
C10 N8 H8C 105.9 .
Sm1 N8 H8C 105.9 .
C12 N9 Sm1 116.0(2) .
C12 N9 H9A 108.3 .
Sm1 N9 H9A 108.3 .
C12 N9 H9B 108.3 .
Sm1 N9 H9B 108.3 .
H9A N9 H9B 107.4 .
C2 C1 N2 112.7(5) .
C2 C1 H1C 109.0 .
N2 C1 H1C 109.0 .
C2 C1 H1D 109.0 .
N2 C1 H1D 109.0 .
H1C C1 H1D 107.8 .
C1 C2 N1 110.7(5) .
C1 C2 H2A 109.5 .
N1 C2 H2A 109.5 .
C1 C2 H2B 109.5 .
N1 C2 H2B 109.5 .
H2A C2 H2B 108.1 .
N2 C3 C4 116.1(5) .
N2 C3 H3C 108.3 .
C4 C3 H3C 108.3 .
N2 C3 H3D 108.3 .
C4 C3 H3D 108.3 .
H3C C3 H3D 107.4 .
C3 C4 N3 118.9(5) .
C3 C4 H4C 107.6 .
N3 C4 H4C 107.6 .
C3 C4 H4D 107.6 .
N3 C4 H4D 107.6 .
H4C C4 H4D 107.0 .
N4 C5 C6 110.4(4) .
N4 C5 H5A 109.6 .
C6 C5 H5A 109.6 .
N4 C5 H5B 109.6 .
C6 C5 H5B 109.6 .
H5A C5 H5B 108.1 .
N5 C6 C5 109.1(4) .
N5 C6 H6C 109.9 .
C5 C6 H6C 109.9 .
N5 C6 H6D 109.9 .
C5 C6 H6D 109.9 .
H6C C6 H6D 108.3 .
N5 C7 C8 107.9(4) .
N5 C7 H7C 110.1 .
C8 C7 H7C 110.1 .
N5 C7 H7D 110.1 .
C8 C7 H7D 110.1 .
H7C C7 H7D 108.4 .
N6 C8 C7 110.7(4) .
N6 C8 H8A 109.5 .
C7 C8 H8A 109.5 .
N6 C8 H8B 109.5 .
C7 C8 H8B 109.5 .
H8A C8 H8B 108.1 .
N7 C9 C10 111.1(4) .
N7 C9 H9C 109.4 .
C10 C9 H9C 109.4 .
N7 C9 H9D 109.4 .
C10 C9 H9D 109.4 .
H9C C9 H9D 108.0 .
N8 C10 C9 108.3(4) .
N8 C10 H10A 110.0 .
C9 C10 H10A 110.0 .
N8 C10 H10B 110.0 .
C9 C10 H10B 110.0 .
H10A C10 H10B 108.4 .
N8 C11 C12 108.8(4) .
N8 C11 H11A 109.9 .
C12 C11 H11A 109.9 .
N8 C11 H11B 109.9 .
C12 C11 H11B 109.9 .
H11A C11 H11B 108.3 .
N9 C12 C11 110.4(4) .
N9 C12 H12A 109.6 .
C11 C12 H12A 109.6 .
N9 C12 H12B 109.6 .
C11 C12 H12B 109.6 .
H12A C12 H12B 108.1 .

loop_
_geom_bond_atom_site_label_1
_geom_bond_atom_site_label_2
_geom_bond_distance
_geom_bond_site_symmetry_2
Sm1 N6 2.599(4) .
Sm1 N5 2.599(4) .
Sm1 N3 2.612(4) .
Sm1 N7 2.615(4) .
Sm1 N9 2.626(3) .
Sm1 N1 2.626(3) .
Sm1 N8 2.628(3) .
Sm1 N2 2.628(4) .
Sm1 N4 2.668(4) .
Ge1 S1 2.1377(12) .
Ge1 S3 2.1507(12) .
Ge1 S2 2.2531(11) .
Ge1 S2 2.2664(11) 3_465
S2 Ge1 2.2664(11) 3_465
N1 C2 1.454(6) .
N1 H1A 0.9000 .
N1 H1B 0.9000 .
N2 C3 1.387(7) .
N2 C1 1.450(7) .
N2 H2C 0.9100 .
N3 C4 1.450(7) .
N3 H3A 0.9000 .
N3 H3B 0.9000 .
N4 C5 1.451(7) .
N4 H4A 0.9000 .
N4 H4B 0.9000 .
N5 C7 1.467(6) .
N5 C6 1.467(6) .
N5 H5C 0.9100 .
N6 C8 1.459(7) .
N6 H6A 0.9000 .
N6 H6B 0.9000 .
N7 C9 1.462(7) .
N7 H7A 0.9000 .
N7 H7B 0.9000 .
N8 C11 1.463(5) .
N8 C10 1.483(5) .
N8 H8C 0.9100 .
N9 C12 1.469(5) .
N9 H9A 0.9000 .
N9 H9B 0.9000 .
C1 C2 1.446(10) .
C1 H1C 0.9700 .
C1 H1D 0.9700 .
C2 H2A 0.9700 .
C2 H2B 0.9700 .
C3 C4 1.403(9) .
C3 H3C 0.9700 .
C3 H3D 0.9700 .
C4 H4C 0.9700 .
C4 H4D 0.9700 .
C5 C6 1.501(8) .
C5 H5A 0.9700 .
C5 H5B 0.9700 .
C6 H6C 0.9700 .
C6 H6D 0.9700 .
C7 C8 1.493(7) .
C7 H7C 0.9700 .
C7 H7D 0.9700 .
C8 H8A 0.9700 .
C8 H8B 0.9700 .
C9 C10 1.497(7) .
C9 H9C 0.9700 .
C9 H9D 0.9700 .
C10 H10A 0.9700 .
C10 H10B 0.9700 .
C11 C12 1.496(7) .
C11 H11A 0.9700 .
C11 H11B 0.9700 .
C12 H12A 0.9700 .
C12 H12B 0.9700 .
